data_2223979
loop_
_publ_author_name
'Yao, Jin-feng'
'Yang, Wen-ge'
'Zhao, Xiao-lei'
'Shen, Lei'
'Hu, Yong-hong'

_publ_section_title
;
 2-(2,4,6-Trichlorophenoxy)ethyl bromide
;
_journal_coeditor_code PV2217
_journal_issue 11
_journal_name_full 'Acta Crystallographica Section E'
_journal_page_first o2850
_journal_paper_doi 10.1107/S1600536809043256
_journal_volume 65
_journal_year 2009
_chemical_formula_iupac 'C8 H6 Br Cl3 O'
_chemical_formula_moiety 'C8 H6 Br Cl3 O'
_chemical_formula_sum 'C8 H6 Br Cl3 O'
_chemical_formula_weight 304.39
_chemical_name_systematic
;
2-(2,4,6-Trichlorophenoxy)ethyl bromide
;
_space_group_IT_number 2
_symmetry_cell_setting triclinic
_symmetry_space_group_name_Hall '-P 1'
_symmetry_space_group_name_H-M 'P -1'
_atom_sites_solution_hydrogens geom
_atom_sites_solution_primary direct
_atom_sites_solution_secondary difmap
_audit_creation_method SHELXL-97
_cell_angle_alpha 90.73(3)
_cell_angle_beta 94.81(3)
_cell_angle_gamma 90.42(3)
_cell_formula_units_Z 2
_cell_length_a 4.0550(8)
_cell_length_b 8.6270(17)
_cell_length_c 15.183(3)
_cell_measurement_reflns_used 25
_cell_measurement_temperature 293(2)
_cell_measurement_theta_max 14
_cell_measurement_theta_min 10
_cell_volume 529.21(18)
_computing_cell_refinement 'CAD-4 Software (Enraf--Nonius, 1989)'
_computing_data_collection 'CAD-4 Software (Enraf--Nonius, 1989)'
_computing_data_reduction 'XCAD4 (Harms & Wocadlo, 1995)'
_computing_molecular_graphics 'SHELXTL (Sheldrick, 2008)'
_computing_publication_material 'PLATON (Spek, 2009)'
_computing_structure_refinement 'SHELXL97 (Sheldrick, 2008)'
_computing_structure_solution 'SHELXS97 (Sheldrick, 2008)'
_diffrn_ambient_temperature 293(2)
_diffrn_measured_fraction_theta_full 0.998
_diffrn_measured_fraction_theta_max 0.998
_diffrn_measurement_device_type 'Enraf--Nonius CAD-4'
_diffrn_measurement_method \w/2\q
_diffrn_radiation_monochromator graphite
_diffrn_radiation_source 'fine-focus sealed tube'
_diffrn_radiation_type MoK\a
_diffrn_radiation_wavelength 0.71073
_diffrn_reflns_av_R_equivalents 0.0408
_diffrn_reflns_av_sigmaI/netI 0.0529
_diffrn_reflns_limit_h_max 4
_diffrn_reflns_limit_h_min 0
_diffrn_reflns_limit_k_max 10
_diffrn_reflns_limit_k_min -10
_diffrn_reflns_limit_l_max 18
_diffrn_reflns_limit_l_min -18
_diffrn_reflns_number 2215
_diffrn_reflns_theta_full 25.27
_diffrn_reflns_theta_max 25.27
_diffrn_reflns_theta_min 1.35
_diffrn_standards_decay_% 1
_diffrn_standards_interval_count 200
_diffrn_standards_interval_time 120
_diffrn_standards_number 3
_exptl_absorpt_coefficient_mu 4.596
_exptl_absorpt_correction_T_max 0.6564
_exptl_absorpt_correction_T_min 0.4600
_exptl_absorpt_correction_type psi-scan
_exptl_absorpt_process_details '(North <i>et al.</i>,  1968)'
_exptl_crystal_colour colorless
_exptl_crystal_density_diffrn 1.910
_exptl_crystal_density_method 'not measured'
_exptl_crystal_description block
_exptl_crystal_F_000 296
_exptl_crystal_size_max 0.20
_exptl_crystal_size_mid 0.10
_exptl_crystal_size_min 0.10
_refine_diff_density_max 0.373
_refine_diff_density_min -0.424
_refine_ls_extinction_method none
_refine_ls_goodness_of_fit_ref 1.006
_refine_ls_hydrogen_treatment constr
_refine_ls_matrix_type full
_refine_ls_number_parameters 118
_refine_ls_number_reflns 1919
_refine_ls_number_restraints 0
_refine_ls_restrained_S_all 1.006
_refine_ls_R_factor_all 0.0835
_refine_ls_R_factor_gt 0.0450
_refine_ls_shift/su_max 0.000
_refine_ls_shift/su_mean 0.000
_refine_ls_structure_factor_coef Fsqd
_refine_ls_weighting_details 'calc w=1/[\s^2^(Fo^2^)+(0.066P)^2^] where P=(Fo^2^+2Fc^2^)/3'
_refine_ls_weighting_scheme calc
_refine_ls_wR_factor_gt 0.1029
_refine_ls_wR_factor_ref 0.1227
_reflns_number_gt 1280
_reflns_number_total 1919
_reflns_threshold_expression I>2\s(I)
_cod_data_source_file pv2217.cif
_cod_data_source_block I
_cod_depositor_comments
;
The following automatic conversions were performed:
'_symmetry_cell_setting' value 'Triclinic' changed to 'triclinic'
according to '/home/saulius/struct/CIF-dictionaries/cif_core.dic'
dictionary named 'cif_core.dic' version 2.4.1 from 2010-06-29.

Automatic conversion script
Id: cif_fix_enum 1527 2010-12-29 10:47:43Z saulius 

The following automatic conversions were performed:

'_symmetry_cell_setting' value 'Triclinic' changed to 'triclinic'
according to /home/saulius/struct/CIF-dictionaries/cif_core.dic
dictionary named 'cif_core.dic' version 2.4.1 from 2010-06-29.

Automatic conversion script
Id: cif_fix_values 1715 2011-07-08 13:25:40Z adriana 
;
_cod_database_code 2223979
_cod_database_fobs_code 2223979

loop_
_symmetry_equiv_pos_as_xyz
'x, y, z'
'-x, -y, -z'

loop_
_atom_site_type_symbol
_atom_site_label
_atom_site_fract_x
_atom_site_fract_y
_atom_site_fract_z
_atom_site_U_iso_or_equiv
_atom_site_adp_type
_atom_site_calc_flag
_atom_site_refinement_flags
_atom_site_occupancy
_atom_site_disorder_assembly
_atom_site_disorder_group
Br Br 0.06298(16) 0.24181(8) -0.05453(4) 0.0696(3) Uani d . 1 . .
O O 0.6382(9) 0.3089(4) 0.1806(2) 0.0537(9) Uani d . 1 . .
Cl Cl1 0.6363(4) -0.01264(17) 0.24134(11) 0.0689(5) Uani d . 1 . .
Cl Cl2 0.1372(4) 0.22953(19) 0.52835(10) 0.0707(5) Uani d . 1 . .
Cl Cl3 0.4167(5) 0.59982(17) 0.26392(11) 0.0777(5) Uani d . 1 . .
C C1 0.3028(15) 0.1966(7) 0.0606(4) 0.0651(16) Uani d . 1 . .
H H1A 0.1585 0.1417 0.0977 0.078 Uiso calc R 1 . .
H H1B 0.4922 0.1318 0.0521 0.078 Uiso calc R 1 . .
C C2 0.4125(15) 0.3430(7) 0.1030(4) 0.0609(15) Uani d . 1 . .
H H2A 0.2235 0.4002 0.1208 0.073 Uiso calc R 1 . .
H H2B 0.5249 0.4058 0.0620 0.073 Uiso calc R 1 . .
C C3 0.5043(12) 0.2915(6) 0.2586(3) 0.0436(12) Uani d . 1 . .
C C4 0.4945(12) 0.1458(6) 0.2977(4) 0.0467(13) Uani d . 1 . .
C C5 0.3811(13) 0.1253(6) 0.3795(3) 0.0486(13) Uani d . 1 . .
H H5A 0.3760 0.0273 0.4042 0.058 Uiso calc R 1 . .
C C6 0.2752(13) 0.2530(6) 0.4241(3) 0.0476(13) Uani d . 1 . .
C C7 0.2808(13) 0.3971(6) 0.3887(4) 0.0506(14) Uani d . 1 . .
H H7A 0.2071 0.4822 0.4195 0.061 Uiso calc R 1 . .
C C8 0.3966(13) 0.4152(6) 0.3068(4) 0.0482(13) Uani d . 1 . .

loop_
_atom_site_aniso_label
_atom_site_aniso_U_11
_atom_site_aniso_U_22
_atom_site_aniso_U_33
_atom_site_aniso_U_12
_atom_site_aniso_U_13
_atom_site_aniso_U_23
Br 0.0586(4) 0.0971(5) 0.0522(4) 0.0021(3) 0.0018(3) -0.0099(3)
O 0.045(2) 0.070(2) 0.046(2) 0.0014(18) 0.0040(19) 0.0043(18)
Cl1 0.0775(11) 0.0580(9) 0.0722(10) 0.0176(8) 0.0128(9) -0.0101(7)
Cl2 0.0801(11) 0.0855(11) 0.0482(9) 0.0115(9) 0.0131(8) 0.0051(8)
Cl3 0.1140(14) 0.0486(8) 0.0695(11) -0.0029(9) 0.0020(10) 0.0059(7)
C1 0.053(4) 0.069(4) 0.075(4) -0.002(3) 0.018(3) 0.002(3)
C2 0.062(4) 0.058(3) 0.064(4) -0.001(3) 0.016(3) 0.004(3)
C3 0.033(3) 0.052(3) 0.045(3) 0.001(2) -0.001(2) -0.003(2)
C4 0.044(3) 0.045(3) 0.051(3) 0.008(2) -0.001(3) -0.007(2)
C5 0.049(3) 0.046(3) 0.051(3) 0.004(2) 0.003(3) 0.003(3)
C6 0.041(3) 0.059(3) 0.042(3) 0.005(3) -0.005(2) -0.001(3)
C7 0.052(3) 0.050(3) 0.050(3) 0.009(3) -0.002(3) -0.004(3)
C8 0.048(3) 0.041(3) 0.054(3) 0.001(2) -0.003(3) 0.001(2)

loop_
_atom_type_symbol
_atom_type_description
_atom_type_scat_dispersion_real
_atom_type_scat_dispersion_imag
_atom_type_scat_source
C C 0.0033 0.0016 'International Tables Vol C Tables 4.2.6.8 and 6.1.1.4'
H H 0.0000 0.0000 'International Tables Vol C Tables 4.2.6.8 and 6.1.1.4'
O O 0.0106 0.0060 'International Tables Vol C Tables 4.2.6.8 and 6.1.1.4'
Cl Cl 0.1484 0.1585 'International Tables Vol C Tables 4.2.6.8 and 6.1.1.4'
Br Br -0.2901 2.4595 'International Tables Vol C Tables 4.2.6.8 and 6.1.1.4'

loop_
_geom_angle_atom_site_label_1
_geom_angle_atom_site_label_2
_geom_angle_atom_site_label_3
_geom_angle_site_symmetry_1
_geom_angle_site_symmetry_3
_geom_angle
_geom_angle_publ_flag
C3 O C2 . . 117.4(4) ?
C2 C1 Br . . 108.5(4) ?
C2 C1 H1A . . 110.0 ?
Br C1 H1A . . 110.0 ?
C2 C1 H1B . . 110.0 ?
Br C1 H1B . . 110.0 ?
H1A C1 H1B . . 108.4 ?
C1 C2 O . . 108.5(5) ?
C1 C2 H2A . . 110.0 ?
O C2 H2A . . 110.0 ?
C1 C2 H2B . . 110.0 ?
O C2 H2B . . 110.0 ?
H2A C2 H2B . . 108.4 ?
O C3 C8 . . 122.7(5) ?
O C3 C4 . . 120.4(4) ?
C8 C3 C4 . . 116.7(5) ?
C5 C4 C3 . . 122.1(5) ?
C5 C4 Cl1 . . 119.2(4) ?
C3 C4 Cl1 . . 118.6(4) ?
C4 C5 C6 . . 118.5(5) ?
C4 C5 H5A . . 120.8 ?
C6 C5 H5A . . 120.8 ?
C7 C6 C5 . . 121.4(5) ?
C7 C6 Cl2 . . 119.5(4) ?
C5 C6 Cl2 . . 119.1(4) ?
C6 C7 C8 . . 119.2(5) ?
C6 C7 H7A . . 120.4 ?
C8 C7 H7A . . 120.4 ?
C7 C8 C3 . . 122.1(5) ?
C7 C8 Cl3 . . 118.9(4) ?
C3 C8 Cl3 . . 118.9(4) ?

loop_
_geom_bond_atom_site_label_1
_geom_bond_atom_site_label_2
_geom_bond_site_symmetry_2
_geom_bond_distance
_geom_bond_publ_flag
Br C1 . 1.973(6) ?
O C3 . 1.353(6) ?
O C2 . 1.464(7) ?
Cl1 C4 . 1.731(5) ?
Cl2 C6 . 1.737(5) ?
Cl3 C8 . 1.733(5) ?
C1 C2 . 1.459(8) ?
C1 H1A . 0.9700 ?
C1 H1B . 0.9700 ?
C2 H2A . 0.9700 ?
C2 H2B . 0.9700 ?
C3 C8 . 1.380(7) ?
C3 C4 . 1.398(7) ?
C4 C5 . 1.373(7) ?
C5 C6 . 1.376(7) ?
C5 H5A . 0.9300 ?
C6 C7 . 1.361(7) ?
C7 C8 . 1.375(8) ?
C7 H7A . 0.9300 ?

loop_
_geom_hbond_atom_site_label_D
_geom_hbond_atom_site_label_H
_geom_hbond_atom_site_label_A
_geom_hbond_distance_DH
_geom_hbond_distance_HA
_geom_hbond_distance_DA
_geom_hbond_angle_DHA
C2 H2A Cl3 0.97 2.81 3.276(6) 110

loop_
_geom_torsion_atom_site_label_1
_geom_torsion_atom_site_label_2
_geom_torsion_atom_site_label_3
_geom_torsion_atom_site_label_4
_geom_torsion_site_symmetry_1
_geom_torsion_site_symmetry_2
_geom_torsion_site_symmetry_3
_geom_torsion_site_symmetry_4
_geom_torsion
_geom_torsion_publ_flag
Br C1 C2 O . . . . -170.3(3) ?
C3 O C2 C1 . . . . -90.6(6) ?
C2 O C3 C8 . . . . -75.1(6) ?
C2 O C3 C4 . . . . 110.3(5) ?
O C3 C4 C5 . . . . 175.5(5) ?
C8 C3 C4 C5 . . . . 0.6(7) ?
O C3 C4 Cl1 . . . . -3.4(6) ?
C8 C3 C4 Cl1 . . . . -178.4(4) ?
C3 C4 C5 C6 . . . . -0.2(8) ?
Cl1 C4 C5 C6 . . . . 178.8(4) ?
C4 C5 C6 C7 . . . . 0.1(8) ?
C4 C5 C6 Cl2 . . . . -179.0(4) ?
C5 C6 C7 C8 . . . . -0.4(8) ?
Cl2 C6 C7 C8 . . . . 178.7(4) ?
C6 C7 C8 C3 . . . . 0.8(8) ?
C6 C7 C8 Cl3 . . . . -177.7(4) ?
O C3 C8 C7 . . . . -175.7(5) ?
C4 C3 C8 C7 . . . . -0.9(8) ?
O C3 C8 Cl3 . . . . 2.8(7) ?
C4 C3 C8 Cl3 . . . . 177.7(4) ?

loop_
_cod_related_entry_id
_cod_related_entry_database
_cod_related_entry_code
1 ChemSpider 24326358
